data_1530694
loop_
_publ_author_name
'Tooley, C. A.'
'Pazicni, S.'
'Berda, E. B.'

_publ_section_title
;
 Toward a tunable synthetic [FeFe] hydrogenase mimic: single-chain
 nanoparticles functionalized with a single diiron cluster
;
_journal_issue 44
_journal_name_full 'Polym. Chem.'
_journal_page_first 7646
_journal_paper_doi 10.1039/C5PY01196E
_journal_volume 6
_journal_year 2015
_chemical_formula_moiety 'C11 H7 Fe2 N O6 S2'
_chemical_formula_sum 'C11 H7 Fe2 N O6 S2'
_chemical_formula_weight 425.00
_chemical_name_systematic
;
 ? 
;
_space_group_crystal_system triclinic
_space_group_IT_number 2
_space_group_name_Hall '-P 1'
_space_group_name_H-M_alt 'P -1'
_symmetry_space_group_name_Hall '-P 1'
_symmetry_space_group_name_H-M 'P -1'
_atom_sites_solution_hydrogens geom
_atom_sites_solution_primary direct
_audit_creation_date 2015-01-16
_audit_creation_method
;
Olex2 1.2
(compiled 2014.11.28 svn.r3106 for OlexSys, GUI svn.r4959)
;
_audit_update_record
;
2015-02-18 deposited with the CCDC.
2015-09-09 downloaded from the CCDC.
;
_cell_angle_alpha 102.454(9)
_cell_angle_beta 105.352(9)
_cell_angle_gamma 97.467(9)
_cell_formula_units_Z 2
_cell_length_a 9.127(2)
_cell_length_b 9.176(2)
_cell_length_c 10.453(3)
_cell_measurement_reflns_used 2560
_cell_measurement_temperature 300(2)
_cell_measurement_theta_max 23.48
_cell_measurement_theta_min 2.32
_cell_volume 807.9(3)
_computing_cell_refinement 'Bruker SAINT'
_computing_data_collection 'Bruker GIS'
_computing_data_reduction 'Bruker SAINT'
_computing_molecular_graphics 'Olex2 (Dolomanov et al., 2009)'
_computing_publication_material 'Olex2 (Dolomanov et al., 2009)'
_computing_structure_refinement 'XL (Sheldrick, 2008)'
_computing_structure_solution 'XS (Sheldrick, 2008)'
_diffrn_ambient_temperature 300.15
_diffrn_detector_type 'CCD area detector'
_diffrn_measured_fraction_theta_full 0.921
_diffrn_measured_fraction_theta_max 0.984
_diffrn_measurement_device_type 'Bruker SMART X2S'
_diffrn_measurement_method '\w scans'
_diffrn_radiation_monochromator 'doubly curved silicon crystal'
_diffrn_radiation_probe x-ray
_diffrn_radiation_type MoK\a
_diffrn_radiation_wavelength 0.71073
_diffrn_reflns_av_R_equivalents 0.0389
_diffrn_reflns_av_unetI/netI 0.0484
_diffrn_reflns_laue_measured_fraction_full 0.921
_diffrn_reflns_laue_measured_fraction_max 0.984
_diffrn_reflns_limit_h_max 10
_diffrn_reflns_limit_h_min -10
_diffrn_reflns_limit_k_max 11
_diffrn_reflns_limit_k_min -11
_diffrn_reflns_limit_l_max 12
_diffrn_reflns_limit_l_min -12
_diffrn_reflns_number 8396
_diffrn_reflns_point_group_measured_fraction_full 0.921
_diffrn_reflns_point_group_measured_fraction_max 0.984
_diffrn_reflns_theta_full 26.000
_diffrn_reflns_theta_max 25.389
_diffrn_reflns_theta_min 2.640
_diffrn_source 'sealed tube'
_diffrn_source_type 'XOS X-beam microfocus source'
_diffrn_standards_number 0
_exptl_absorpt_coefficient_mu 2.077
_exptl_absorpt_correction_T_max 0.7452
_exptl_absorpt_correction_T_min 0.5053
_exptl_absorpt_correction_type multi-scan
_exptl_absorpt_process_details
;
SADABS-2014/2 (Bruker,2014/2) was used for absorption correction.
wR2(int) was 0.1294 before and 0.0478 after correction.
The Ratio of minimum to maximum transmission is 0.6781.
The \l/2 correction factor is 0.00150.
;
_exptl_crystal_colour red
_exptl_crystal_colour_primary red
_exptl_crystal_density_diffrn 1.747
_exptl_crystal_description block
_exptl_crystal_F_000 424
_exptl_crystal_size_max 0.7
_exptl_crystal_size_mid 0.4
_exptl_crystal_size_min 0.1
_refine_diff_density_max 0.289
_refine_diff_density_min -0.274
_refine_diff_density_rms 0.066
_refine_ls_extinction_method none
_refine_ls_goodness_of_fit_ref 1.017
_refine_ls_hydrogen_treatment constr
_refine_ls_matrix_type full
_refine_ls_number_parameters 199
_refine_ls_number_reflns 2923
_refine_ls_number_restraints 0
_refine_ls_restrained_S_all 1.017
_refine_ls_R_factor_all 0.0525
_refine_ls_R_factor_gt 0.0334
_refine_ls_shift/su_max 0.000
_refine_ls_shift/su_mean 0.000
_refine_ls_structure_factor_coef Fsqd
_refine_ls_weighting_details 'w=1/[\s^2^(Fo^2^)+(0.0384P)^2^] where P=(Fo^2^+2Fc^2^)/3'
_refine_ls_weighting_scheme calc
_refine_ls_wR_factor_gt 0.0762
_refine_ls_wR_factor_ref 0.0845
_reflns_Friedel_coverage 0.000
_reflns_number_gt 2183
_reflns_number_total 2923
_reflns_threshold_expression 'I > 2\s(I)'
_cod_data_source_file c5py01196e2.cif
_cod_data_source_block cat26701
_cod_depositor_comments 'Adding full bibliography for 1530694--1530695.cif.'
_cod_original_cell_volume 807.9(4)
_cod_database_code 1530694
_shelxl_version_number 2014-3
_shelx_space_group_comment
;
The symmetry employed for this shelxl refinement is uniquely defined 
by the following loop, which should always be used as a source of 
symmetry information in preference to the above space-group names. 
They are only intended as comments. 
;
_shelx_estimated_absorpt_t_max 0.819
_shelx_estimated_absorpt_t_min 0.324
_olex2_refinement_description
;
1. Fixed Uiso
 At 1.2 times of:
  All C(H) groups, All C(H,H) groups
2.a Secondary CH2 refined with riding coordinates:
 C7(H7A,H7B), C8(H8A,H8B), C9(H9A,H9B)
2.b :
 C11(H11)
;
_olex2_submission_special_instructions 'No special instructions were received'

loop_
_space_group_symop_operation_xyz
'x, y, z'
'-x, -y, -z'

loop_
_atom_site_label
_atom_site_type_symbol
_atom_site_fract_x
_atom_site_fract_y
_atom_site_fract_z
_atom_site_U_iso_or_equiv
_atom_site_adp_type
_atom_site_occupancy
_atom_site_site_symmetry_order
_atom_site_calc_flag
_atom_site_refinement_flags_posn
C1 C -0.0904(4) 0.4194(4) 0.2204(4) 0.0568(9) Uani 1 1 d .
C2 C -0.0813(4) 0.2680(4) 0.4234(4) 0.0468(8) Uani 1 1 d .
C3 C -0.1745(4) 0.1130(4) 0.1714(4) 0.0563(9) Uani 1 1 d .
C4 C 0.4107(5) 0.1365(4) 0.3439(4) 0.0749(13) Uani 1 1 d .
C5 C 0.2093(4) 0.1115(4) 0.4983(4) 0.0588(10) Uani 1 1 d .
C6 C 0.1302(4) -0.0595(5) 0.2525(4) 0.0614(10) Uani 1 1 d .
C7 C 0.3231(4) 0.5042(3) 0.3395(3) 0.0453(8) Uani 1 1 d .
H7A H 0.2568 0.5685 0.3011 0.054 Uiso 1 1 calc R
H7B H 0.4135 0.5702 0.4093 0.054 Uiso 1 1 calc R
C8 C 0.2444(4) 0.3443(4) 0.1098(3) 0.0556(9) Uani 1 1 d .
H8A H 0.2852 0.3073 0.0349 0.067 Uiso 1 1 calc R
H8B H 0.1846 0.4197 0.0855 0.067 Uiso 1 1 calc R
C9 C 0.4994(4) 0.5067(4) 0.2035(4) 0.0624(10) Uani 1 1 d .
H9A H 0.5875 0.5389 0.2862 0.075 Uiso 1 1 calc R
H9B H 0.5302 0.4413 0.1334 0.075 Uiso 1 1 calc R
C10 C 0.4641(5) 0.6423(5) 0.1577(4) 0.0693(12) Uani 1 1 d .
C11 C 0.4343(6) 0.7496(6) 0.1226(5) 0.0967(16) Uani 1 1 d .
H11 H 0.4105 0.8354 0.0945 0.116 Uiso 1 1 calc R
Fe1 Fe -0.01604(5) 0.26473(5) 0.27535(4) 0.04125(15) Uani 1 1 d .
Fe2 Fe 0.21164(5) 0.13817(5) 0.33371(5) 0.04467(16) Uani 1 1 d .
N1 N 0.3722(3) 0.4166(3) 0.2323(3) 0.0476(7) Uani 1 1 d .
O1 O -0.1376(3) 0.5187(3) 0.1869(3) 0.0870(9) Uani 1 1 d .
O2 O -0.1206(3) 0.2669(3) 0.5176(3) 0.0707(8) Uani 1 1 d .
O3 O -0.2779(3) 0.0190(3) 0.1048(3) 0.0828(9) Uani 1 1 d .
O4 O 0.5355(4) 0.1330(4) 0.3497(4) 0.1328(16) Uani 1 1 d .
O5 O 0.2033(4) 0.0964(3) 0.6020(3) 0.0901(10) Uani 1 1 d .
O6 O 0.0786(4) -0.1844(3) 0.2010(3) 0.0930(10) Uani 1 1 d .
S1 S 0.21828(9) 0.38711(9) 0.42032(8) 0.0401(2) Uani 1 1 d .
S2 S 0.11544(9) 0.18554(9) 0.12841(8) 0.0468(2) Uani 1 1 d .

loop_
_atom_site_aniso_label
_atom_site_aniso_U_11
_atom_site_aniso_U_22
_atom_site_aniso_U_33
_atom_site_aniso_U_23
_atom_site_aniso_U_13
_atom_site_aniso_U_12
C1 0.044(2) 0.062(2) 0.064(2) 0.025(2) 0.0109(18) 0.0059(19)
C2 0.049(2) 0.0396(19) 0.054(2) 0.0151(16) 0.0183(17) 0.0094(15)
C3 0.052(2) 0.064(2) 0.054(2) 0.0168(19) 0.0200(18) 0.0039(19)
C4 0.056(3) 0.059(3) 0.096(3) 0.002(2) 0.014(2) 0.016(2)
C5 0.071(2) 0.044(2) 0.052(2) 0.0166(18) 0.005(2) 0.0060(18)
C6 0.072(3) 0.051(2) 0.055(2) 0.0146(19) 0.0110(19) 0.006(2)
C7 0.0438(18) 0.0442(19) 0.0432(19) 0.0093(15) 0.0127(15) -0.0027(15)
C8 0.067(2) 0.057(2) 0.0401(19) 0.0090(16) 0.0244(17) -0.0089(18)
C9 0.050(2) 0.079(3) 0.053(2) 0.009(2) 0.0216(18) -0.006(2)
C10 0.075(3) 0.067(3) 0.056(3) 0.009(2) 0.024(2) -0.017(2)
C11 0.126(4) 0.073(3) 0.087(4) 0.019(3) 0.039(3) -0.008(3)
Fe1 0.0387(3) 0.0439(3) 0.0410(3) 0.0134(2) 0.0115(2) 0.0046(2)
Fe2 0.0463(3) 0.0393(3) 0.0448(3) 0.0091(2) 0.0093(2) 0.0084(2)
N1 0.0429(15) 0.0516(17) 0.0448(17) 0.0061(13) 0.0187(13) -0.0030(13)
O1 0.0737(19) 0.072(2) 0.118(3) 0.0514(19) 0.0113(17) 0.0163(16)
O2 0.090(2) 0.0702(18) 0.0672(18) 0.0202(14) 0.0472(16) 0.0150(15)
O3 0.0641(17) 0.078(2) 0.082(2) 0.0013(16) 0.0145(15) -0.0189(16)
O4 0.0563(19) 0.114(3) 0.208(4) 0.005(3) 0.033(2) 0.027(2)
O5 0.128(3) 0.080(2) 0.0574(19) 0.0334(16) 0.0126(18) 0.0097(18)
O6 0.133(3) 0.0446(18) 0.076(2) 0.0092(15) 0.0072(18) -0.0066(17)
S1 0.0448(5) 0.0401(5) 0.0327(4) 0.0072(3) 0.0111(3) 0.0039(4)
S2 0.0509(5) 0.0477(5) 0.0344(5) 0.0035(4) 0.0133(4) -0.0040(4)

loop_
_atom_type_symbol
_atom_type_description
_atom_type_scat_dispersion_real
_atom_type_scat_dispersion_imag
_atom_type_scat_source
C C 0.0033 0.0016 'International Tables Vol C Tables 4.2.6.8 and 6.1.1.4'
H H 0.0000 0.0000 'International Tables Vol C Tables 4.2.6.8 and 6.1.1.4'
N N 0.0061 0.0033 'International Tables Vol C Tables 4.2.6.8 and 6.1.1.4'
O O 0.0106 0.0060 'International Tables Vol C Tables 4.2.6.8 and 6.1.1.4'
S S 0.1246 0.1234 'International Tables Vol C Tables 4.2.6.8 and 6.1.1.4'
Fe Fe 0.3463 0.8444 'International Tables Vol C Tables 4.2.6.8 and 6.1.1.4'

loop_
_geom_angle_atom_site_label_1
_geom_angle_atom_site_label_2
_geom_angle_atom_site_label_3
_geom_angle
O1 C1 Fe1 179.2(4)
O2 C2 Fe1 178.2(3)
O3 C3 Fe1 178.2(4)
O4 C4 Fe2 178.9(4)
O5 C5 Fe2 177.7(4)
O6 C6 Fe2 179.9(5)
H7A C7 H7B 107.7
N1 C7 H7A 108.9
N1 C7 H7B 108.9
N1 C7 S1 113.4(2)
S1 C7 H7A 108.9
S1 C7 H7B 108.9
H8A C8 H8B 107.7
N1 C8 H8A 108.8
N1 C8 H8B 108.8
N1 C8 S2 113.6(2)
S2 C8 H8A 108.8
S2 C8 H8B 108.8
H9A C9 H9B 107.4
C10 C9 H9A 108.4
C10 C9 H9B 108.4
C10 C9 N1 115.6(3)
N1 C9 H9A 108.4
N1 C9 H9B 108.4
C11 C10 C9 178.9(5)
C10 C11 H11 180.0
C1 Fe1 C2 101.00(16)
C1 Fe1 C3 98.64(16)
C1 Fe1 Fe2 147.80(11)
C1 Fe1 S1 100.76(11)
C1 Fe1 S2 103.85(12)
C2 Fe1 Fe2 100.18(11)
C2 Fe1 S1 87.70(11)
C2 Fe1 S2 154.98(11)
C3 Fe1 C2 91.29(15)
C3 Fe1 Fe2 104.84(12)
C3 Fe1 S1 160.41(13)
C3 Fe1 S2 87.82(11)
S1 Fe1 Fe2 56.24(3)
S2 Fe1 Fe2 56.17(3)
S2 Fe1 S1 84.92(4)
C4 Fe2 C5 100.92(19)
C4 Fe2 Fe1 147.88(15)
C4 Fe2 S1 102.21(12)
C4 Fe2 S2 102.80(15)
C5 Fe2 Fe1 101.16(12)
C5 Fe2 S1 87.39(12)
C5 Fe2 S2 156.08(13)
C6 Fe2 C4 99.25(18)
C6 Fe2 C5 91.22(17)
C6 Fe2 Fe1 103.30(12)
C6 Fe2 S1 158.37(13)
C6 Fe2 S2 87.99(12)
S1 Fe2 Fe1 56.01(3)
S2 Fe2 Fe1 55.99(3)
S2 Fe2 S1 84.67(4)
C7 N1 C8 112.2(3)
C7 N1 C9 112.0(3)
C8 N1 C9 112.3(3)
C7 S1 Fe1 111.14(11)
C7 S1 Fe2 110.55(11)
Fe1 S1 Fe2 67.75(3)
C8 S2 Fe1 111.84(12)
C8 S2 Fe2 110.36(12)
Fe1 S2 Fe2 67.84(3)

loop_
_geom_bond_atom_site_label_1
_geom_bond_atom_site_label_2
_geom_bond_distance
C1 Fe1 1.789(4)
C1 O1 1.139(4)
C2 Fe1 1.795(4)
C2 O2 1.135(4)
C3 Fe1 1.790(4)
C3 O3 1.141(4)
C4 Fe2 1.794(4)
C4 O4 1.130(4)
C5 Fe2 1.794(4)
C5 O5 1.136(4)
C6 Fe2 1.793(4)
C6 O6 1.133(4)
C7 H7A 0.9700
C7 H7B 0.9700
C7 N1 1.440(4)
C7 S1 1.826(3)
C8 H8A 0.9700
C8 H8B 0.9700
C8 N1 1.443(4)
C8 S2 1.828(3)
C9 H9A 0.9700
C9 H9B 0.9700
C9 C10 1.470(6)
C9 N1 1.471(4)
C10 C11 1.162(6)
C11 H11 0.9300
Fe1 Fe2 2.5101(8)
Fe1 S1 2.2488(10)
Fe1 S2 2.2469(10)
Fe2 S1 2.2548(10)
Fe2 S2 2.2515(11)

loop_
_geom_torsion_atom_site_label_1
_geom_torsion_atom_site_label_2
_geom_torsion_atom_site_label_3
_geom_torsion_atom_site_label_4
_geom_torsion
C10 C9 N1 C7 -60.3(4)
C10 C9 N1 C8 67.0(4)
N1 C7 S1 Fe1 -69.8(2)
N1 C7 S1 Fe2 3.5(3)
N1 C8 S2 Fe1 67.9(3)
N1 C8 S2 Fe2 -5.5(3)
S1 C7 N1 C8 72.9(3)
S1 C7 N1 C9 -159.7(2)
S2 C8 N1 C7 -71.7(3)
S2 C8 N1 C9 161.1(2)
